data_1565416
loop_
_publ_author_name
'Bal-Demirci, T\"ulay'
'G\"uveli, \,S\"ukriye'
'Ye\,silyurt, Saffet'
'\"Ozdemir, Nam\?ik'
'\"Ulk\"useven, Bahri'

_publ_section_title
;
 Thiosemicarbazone ligand, nickel(II) and ruthenium(II) complexes based on
 vitamin B6 vitamer: The synthesis, different coordination behaviors and
 antioxidant activities
;
_journal_name_full 'Inorganica Chimica Acta'
_journal_page_first 119335
_journal_paper_doi 10.1016/j.ica.2019.119335
_journal_volume 502
_journal_year 2020
_chemical_formula_moiety 'C60 H60 N8 O4 P2 Ru S2, C2 H6 O S'
_chemical_formula_sum 'C62 H66 N8 O5 P2 Ru S3'
_chemical_formula_weight 1262.41
_space_group_crystal_system monoclinic
_space_group_IT_number 14
_space_group_name_Hall '-P 2ybc'
_space_group_name_H-M_alt 'P 1 21/c 1'
_atom_sites_solution_hydrogens geom
_audit_creation_method SHELXL-2016/6
_cell_angle_alpha 90
_cell_angle_beta 116.204(4)
_cell_angle_gamma 90
_cell_formula_units_Z 4
_cell_length_a 17.3139(11)
_cell_length_b 15.7050(6)
_cell_length_c 25.6489(14)
_cell_measurement_reflns_used 105460
_cell_measurement_temperature 296(2)
_cell_measurement_theta_max 27.28
_cell_measurement_theta_min 1.21
_cell_volume 6257.5(6)
_computing_cell_refinement X-AREA
_computing_data_collection 'X-AREA (Stoe & Cie, 2002)'
_computing_data_reduction 'X-RED32 (Stoe & Cie, 2002)'
_computing_molecular_graphics 'Ortep-3 for Windows (Farrugia, 2012)'
_computing_publication_material 'WinGX (Farrugia, 2012) and PLATON (Spek, 2009)'
_computing_structure_refinement 'SHELXL-2016/6 (Sheldrick, 2015)'
_computing_structure_solution 'SHELXT-2014/5 (Sheldrick, 2015)'
_diffrn_ambient_temperature 296(2)
_diffrn_detector_area_resol_mean 6.67
_diffrn_measured_fraction_theta_full 1.000
_diffrn_measured_fraction_theta_max 1.000
_diffrn_measurement_device_type 'STOE IPDS 2'
_diffrn_measurement_method '\w scans'
_diffrn_radiation_collimation '0.5 mm diameter, multiple pinhole'
_diffrn_radiation_monochromator 'plane graphite'
_diffrn_radiation_source 'sealed X-ray tube, 12 x 0.4 mm long-fine focus'
_diffrn_radiation_type MoK\a
_diffrn_radiation_wavelength 0.71073
_diffrn_reflns_av_R_equivalents 0.1340
_diffrn_reflns_av_unetI/netI 0.0926
_diffrn_reflns_Laue_measured_fraction_full 1.000
_diffrn_reflns_Laue_measured_fraction_max 1.000
_diffrn_reflns_limit_h_max 20
_diffrn_reflns_limit_h_min -20
_diffrn_reflns_limit_k_max 18
_diffrn_reflns_limit_k_min -18
_diffrn_reflns_limit_l_max 30
_diffrn_reflns_limit_l_min -30
_diffrn_reflns_number 71761
_diffrn_reflns_point_group_measured_fraction_full 1.000
_diffrn_reflns_point_group_measured_fraction_max 1.000
_diffrn_reflns_theta_full 25.050
_diffrn_reflns_theta_max 25.050
_diffrn_reflns_theta_min 1.311
_exptl_absorpt_coefficient_mu 0.456
_exptl_absorpt_correction_T_max 0.9205
_exptl_absorpt_correction_T_min 0.7846
_exptl_absorpt_correction_type numerical
_exptl_absorpt_process_details 'X-RED32 (Stoe & Cie, 2002)'
_exptl_crystal_colour red
_exptl_crystal_density_diffrn 1.340
_exptl_crystal_description prism
_exptl_crystal_F_000 2624
_exptl_crystal_size_max 0.480
_exptl_crystal_size_mid 0.360
_exptl_crystal_size_min 0.260
_refine_diff_density_max 1.078
_refine_diff_density_min -0.596
_refine_diff_density_rms 0.094
_refine_ls_extinction_coef .
_refine_ls_extinction_method none
_refine_ls_goodness_of_fit_ref 1.081
_refine_ls_hydrogen_treatment constr
_refine_ls_matrix_type full
_refine_ls_number_parameters 932
_refine_ls_number_reflns 11080
_refine_ls_number_restraints 789
_refine_ls_restrained_S_all 1.074
_refine_ls_R_factor_all 0.1472
_refine_ls_R_factor_gt 0.0880
_refine_ls_shift/su_max 0.000
_refine_ls_shift/su_mean 0.000
_refine_ls_structure_factor_coef Fsqd
_refine_ls_weighting_details 'w=1/[\s^2^(Fo^2^)+(0.1264P)^2^] where P=(Fo^2^+2Fc^2^)/3'
_refine_ls_weighting_scheme calc
_refine_ls_wR_factor_gt 0.2069
_refine_ls_wR_factor_ref 0.2379
_reflns_Friedel_coverage 0.000
_reflns_Friedel_fraction_full .
_reflns_Friedel_fraction_max .
_reflns_number_gt 6857
_reflns_number_total 11080
_reflns_threshold_expression 'I > 2\s(I)'
_cod_data_source_file ICA-2020-502-119335.cif
_cod_data_source_block muh102
_cod_original_sg_symbol_H-M 'P 21/c'
_cod_database_code 1565416
_shelx_shelxl_version_number 2016/6
_shelx_space_group_comment
;
The symmetry employed for this shelxl refinement is uniquely defined
by the following loop, which should always be used as a source of
symmetry information in preference to the above space-group names.
They are only intended as comments.
;
_shelx_estimated_absorpt_t_min 0.811
_shelx_estimated_absorpt_t_max 0.891

loop_
_space_group_symop_operation_xyz
'x, y, z'
'-x, y+1/2, -z+1/2'
'-x, -y, -z'
'x, -y-1/2, z-1/2'

loop_
_atom_site_label
_atom_site_type_symbol
_atom_site_fract_x
_atom_site_fract_y
_atom_site_fract_z
_atom_site_U_iso_or_equiv
_atom_site_adp_type
_atom_site_occupancy
_atom_site_site_symmetry_order
_atom_site_calc_flag
_atom_site_refinement_flags_posn
_atom_site_refinement_flags_adp
_atom_site_refinement_flags_occupancy
_atom_site_disorder_assembly
_atom_site_disorder_group
Ru1 Ru 0.78784(4) 0.21228(4) 0.81440(3) 0.0473(2) Uani 1 1 d . . . . .
S1 S 0.80357(12) 0.06634(12) 0.84814(8) 0.0531(5) Uani 1 1 d . . . . .
S2 S 0.72359(14) 0.34486(13) 0.76749(10) 0.0607(5) Uani 1 1 d . . . . .
S3 S 0.4659(2) 0.3559(2) 0.88714(14) 0.1004(9) Uani 1 1 d . . . . .
P1 P 0.89068(13) 0.18676(12) 0.78184(9) 0.0516(5) Uani 1 1 d D U . . .
P2 P 0.87052(15) 0.28485(15) 0.89922(10) 0.0666(6) Uani 1 1 d D U . . .
O1 O 0.4639(4) 0.1005(5) 0.6203(3) 0.102(2) Uani 1 1 d . . . . .
H1A H 0.509823 0.085937 0.646936 0.153 Uiso 1 1 calc R U . . .
O2 O 0.6397(5) 0.3932(4) 0.5583(3) 0.0863(19) Uani 1 1 d . . . . .
H2 H 0.615659 0.433910 0.564915 0.130 Uiso 1 1 calc R U . . .
O3 O 0.4551(4) 0.1781(5) 0.8230(4) 0.098(2) Uani 1 1 d . . . . .
H3 H 0.493084 0.203326 0.818386 0.147 Uiso 1 1 calc R U . . .
O4 O 0.7501(5) 0.0771(6) 1.0047(3) 0.101(2) Uani 1 1 d . . . . .
H4 H 0.743913 0.069319 1.034244 0.151 Uiso 1 1 calc R U . . .
O5 O 0.4661(5) 0.3980(5) 0.8349(3) 0.095(2) Uani 1 1 d . . . . .
N1 N 0.6790(5) -0.0234(4) 0.7614(3) 0.0705(16) Uani 1 1 d D U . . .
H1 H 0.635924 -0.025273 0.727546 0.085 Uiso 1 1 calc R U . A 1
N2 N 0.7002(4) 0.1238(4) 0.7510(3) 0.0495(14) Uani 1 1 d . . . . .
N3 N 0.6301(4) 0.1238(4) 0.6979(3) 0.0550(16) Uani 1 1 d . . . . .
N4 N 0.4179(6) 0.2490(6) 0.5036(4) 0.098(3) Uani 1 1 d . . . . .
N5 N 0.5752(5) 0.3600(5) 0.7777(4) 0.0863(19) Uani 1 1 d D U . . .
H5A H 0.541348 0.341683 0.791651 0.104 Uiso 1 1 calc R U . B 1
N6 N 0.6703(4) 0.2450(4) 0.8212(3) 0.0530(15) Uani 1 1 d . . . . .
N7 N 0.6106(4) 0.2105(4) 0.8364(3) 0.0605(16) Uani 1 1 d . . . . .
N8 N 0.4667(5) 0.0061(5) 0.9179(4) 0.074(2) Uani 1 1 d . . . . .
C1A C 0.7659(14) -0.2354(11) 0.7825(10) 0.112(6) Uani 0.558(11) 1 d D U P C 1
H1A1 H 0.716395 -0.266101 0.775637 0.135 Uiso 0.558(11) 1 calc R U P C 1
H1A2 H 0.813173 -0.262884 0.782021 0.135 Uiso 0.558(11) 1 calc R U P C 1
C2A C 0.7691(11) -0.1506(9) 0.7931(8) 0.091(3) Uani 0.558(11) 1 d D U P C 1
H2A H 0.820114 -0.122907 0.799686 0.109 Uiso 0.558(11) 1 calc R U P C 1
C3A C 0.705(2) -0.1008(8) 0.7953(11) 0.084(2) Uani 0.558(11) 1 d D U P C 1
H3A1 H 0.722493 -0.085522 0.835581 0.101 Uiso 0.558(11) 1 calc R U P C 1
H3A2 H 0.653875 -0.136324 0.783495 0.101 Uiso 0.558(11) 1 calc R U P C 1
C1B C 0.6294(16) -0.2004(14) 0.8280(12) 0.119(6) Uani 0.442(11) 1 d D U P C 2
H1B1 H 0.623835 -0.241213 0.800261 0.142 Uiso 0.442(11) 1 calc R U P C 2
H1B2 H 0.606809 -0.210559 0.854224 0.142 Uiso 0.442(11) 1 calc R U P C 2
C2B C 0.6704(14) -0.1261(11) 0.8301(8) 0.089(3) Uani 0.442(11) 1 d D U P C 2
H2B H 0.674254 -0.087427 0.858585 0.107 Uiso 0.442(11) 1 calc R U P C 2
C3B C 0.707(2) -0.1016(10) 0.7942(11) 0.084(3) Uani 0.442(11) 1 d D U P C 2
H3B1 H 0.698183 -0.147401 0.766738 0.101 Uiso 0.442(11) 1 calc R U P C 2
H3B2 H 0.768931 -0.097170 0.818095 0.101 Uiso 0.442(11) 1 calc R U P C 2
C4 C 0.7189(5) 0.0506(5) 0.7804(4) 0.0558(16) Uani 1 1 d D U . . .
C5 C 0.6268(5) 0.1899(5) 0.6665(3) 0.0556(19) Uani 1 1 d . . . . .
H5 H 0.672208 0.228465 0.681175 0.067 Uiso 1 1 calc R U . . .
C6 C 0.5569(5) 0.2070(5) 0.6101(4) 0.064(2) Uani 1 1 d . . . . .
C7 C 0.5643(6) 0.2717(5) 0.5741(4) 0.068(2) Uani 1 1 d . . . . .
C8 C 0.4943(8) 0.2871(7) 0.5219(4) 0.088(3) Uani 1 1 d . . . . .
H8 H 0.500588 0.327173 0.497407 0.106 Uiso 1 1 calc R U . . .
C9 C 0.4076(7) 0.1879(8) 0.5379(5) 0.096(3) Uani 1 1 d . . . . .
C10 C 0.4776(7) 0.1641(6) 0.5903(4) 0.079(3) Uani 1 1 d . . . . .
C11 C 0.6452(6) 0.3264(6) 0.5956(4) 0.071(2) Uani 1 1 d . . . . .
H11A H 0.656513 0.349704 0.633295 0.085 Uiso 1 1 calc R U . . .
H11B H 0.693536 0.290499 0.600602 0.085 Uiso 1 1 calc R U . . .
C12 C 0.3199(7) 0.1463(9) 0.5172(6) 0.131(5) Uani 1 1 d . . . . .
H12A H 0.297486 0.157218 0.544795 0.196 Uiso 1 1 calc R U . . .
H12B H 0.325359 0.085954 0.513776 0.196 Uiso 1 1 calc R U . . .
H12C H 0.281376 0.169287 0.480111 0.196 Uiso 1 1 calc R U . . .
C13A C 0.6664(15) 0.5598(14) 0.8002(12) 0.148(6) Uani 0.604(15) 1 d D U P D 1
H13A H 0.704095 0.559099 0.783290 0.177 Uiso 0.604(15) 1 calc R U P D 1
H13B H 0.674982 0.598119 0.829951 0.177 Uiso 0.604(15) 1 calc R U P D 1
C14A C 0.6027(17) 0.5080(9) 0.7826(10) 0.115(3) Uani 0.604(15) 1 d D U P D 1
H14A H 0.574299 0.519914 0.805253 0.138 Uiso 0.604(15) 1 calc R U P D 1
C15A C 0.5525(9) 0.4380(8) 0.7432(7) 0.102(3) Uani 0.604(15) 1 d D U P D 1
H15A H 0.491308 0.449072 0.727896 0.123 Uiso 0.604(15) 1 calc R U P D 1
H15B H 0.567077 0.432978 0.710863 0.123 Uiso 0.604(15) 1 calc R U P D 1
C13B C 0.5627(16) 0.5880(14) 0.7739(11) 0.134(5) Uani 0.396(15) 1 d D U P D 2
H13C H 0.580993 0.617750 0.750021 0.161 Uiso 0.396(15) 1 calc R U P D 2
H13D H 0.555418 0.616293 0.803254 0.161 Uiso 0.396(15) 1 calc DR U P D 2
C14B C 0.547(2) 0.5080(11) 0.7663(13) 0.112(3) Uani 0.396(15) 1 d D U P D 2
H14B H 0.530372 0.492308 0.794587 0.135 Uiso 0.396(15) 1 calc R U P D 2
C15B C 0.5438(12) 0.4280(9) 0.7344(8) 0.103(3) Uani 0.396(15) 1 d D U P D 2
H15C H 0.485140 0.416385 0.706025 0.124 Uiso 0.396(15) 1 calc R U P D 2
H15D H 0.579658 0.432584 0.714265 0.124 Uiso 0.396(15) 1 calc R U P D 2
C16 C 0.6461(6) 0.3166(5) 0.7882(4) 0.069(2) Uani 1 1 d D U . . .
C17 C 0.6379(5) 0.1507(5) 0.8742(3) 0.058(2) Uani 1 1 d . . . . .
H17 H 0.696319 0.137598 0.891638 0.069 Uiso 1 1 calc R U . . .
C18 C 0.5798(5) 0.1026(5) 0.8908(3) 0.0548(19) Uani 1 1 d . . . . .
C19 C 0.6099(6) 0.0377(6) 0.9316(4) 0.067(2) Uani 1 1 d . . . . .
C20 C 0.5527(7) -0.0082(6) 0.9443(4) 0.078(3) Uani 1 1 d . . . . .
H20 H 0.573931 -0.050905 0.972144 0.094 Uiso 1 1 calc R U . . .
C21 C 0.4360(6) 0.0666(6) 0.8783(4) 0.071(2) Uani 1 1 d . . . . .
C22 C 0.4909(6) 0.1162(5) 0.8637(4) 0.064(2) Uani 1 1 d . . . . .
C23 C 0.7053(6) 0.0176(7) 0.9647(5) 0.084(3) Uani 1 1 d . . . . .
H23A H 0.712005 -0.036888 0.983959 0.101 Uiso 1 1 calc R U . . .
H23B H 0.729532 0.012442 0.937167 0.101 Uiso 1 1 calc R U . . .
C24 C 0.3400(7) 0.0777(8) 0.8488(7) 0.122(5) Uani 1 1 d . . . . .
H24A H 0.321012 0.084934 0.807804 0.183 Uiso 1 1 calc R U . . .
H24B H 0.324598 0.127039 0.864247 0.183 Uiso 1 1 calc R U . . .
H24C H 0.313057 0.028252 0.855512 0.183 Uiso 1 1 calc R U . . .
C25 C 0.8693(5) 0.0878(5) 0.7391(4) 0.060(2) Uani 1 1 d . . . . .
C26 C 0.8087(6) 0.0887(6) 0.6810(4) 0.075(2) Uani 1 1 d . . . . .
H26 H 0.781026 0.139485 0.664551 0.089 Uiso 1 1 calc R U . . .
C27 C 0.7888(7) 0.0160(8) 0.6473(5) 0.098(4) Uani 1 1 d . . . . .
H27 H 0.748472 0.018425 0.608566 0.118 Uiso 1 1 calc R U . . .
C28 C 0.8272(9) -0.0582(8) 0.6702(6) 0.110(4) Uani 1 1 d . . . . .
H28 H 0.813560 -0.106739 0.647117 0.131 Uiso 1 1 calc R U . . .
C29 C 0.8857(9) -0.0628(7) 0.7266(6) 0.108(4) Uani 1 1 d . . . . .
H29 H 0.911530 -0.114635 0.742296 0.130 Uiso 1 1 calc R U . . .
C30 C 0.9074(7) 0.0104(6) 0.7613(5) 0.083(3) Uani 1 1 d . . . . .
H30 H 0.948096 0.006879 0.799901 0.099 Uiso 1 1 calc R U . . .
C31 C 1.0043(5) 0.1731(5) 0.8340(4) 0.0552(19) Uani 1 1 d . . . . .
C32 C 1.0275(6) 0.1157(6) 0.8798(4) 0.076(3) Uani 1 1 d . . . . .
H32 H 0.984574 0.085907 0.884556 0.092 Uiso 1 1 calc R U . . .
C33 C 1.1111(6) 0.1019(7) 0.9179(5) 0.090(3) Uani 1 1 d . . . . .
H33 H 1.124732 0.062658 0.947792 0.108 Uiso 1 1 calc R U . . .
C34 C 1.1749(6) 0.1455(7) 0.9122(5) 0.097(3) Uani 1 1 d . . . . .
H34 H 1.232292 0.134978 0.937509 0.116 Uiso 1 1 calc R U . . .
C35 C 1.1545(7) 0.2039(8) 0.8699(7) 0.119(5) Uani 1 1 d . . . . .
H35 H 1.197806 0.235278 0.866773 0.143 Uiso 1 1 calc R U . . .
C36 C 1.0701(6) 0.2174(6) 0.8313(5) 0.092(3) Uani 1 1 d . . . . .
H36 H 1.057389 0.258066 0.802292 0.110 Uiso 1 1 calc R U . . .
C37 C 0.9027(5) 0.2582(6) 0.7280(4) 0.0724(15) Uani 1 1 d D U . . .
C38A C 0.9561(8) 0.2317(7) 0.7016(5) 0.078(2) Uani 0.674(13) 1 d D U P E 1
H38A H 0.987063 0.181344 0.714222 0.094 Uiso 0.674(13) 1 calc R U P E 1
C39A C 0.9638(9) 0.2778(8) 0.6582(5) 0.083(2) Uani 0.674(13) 1 d D U P E 1
H39A H 0.998929 0.259400 0.641549 0.099 Uiso 0.674(13) 1 calc R U P E 1
C40A C 0.9204(8) 0.3468(8) 0.6420(5) 0.089(2) Uani 0.674(13) 1 d D U P E 1
H40A H 0.926384 0.377018 0.612787 0.106 Uiso 0.674(13) 1 calc R U P E 1
C41A C 0.8660(8) 0.3818(8) 0.6621(5) 0.086(2) Uani 0.674(13) 1 d D U P E 1
H41A H 0.836536 0.432593 0.647859 0.103 Uiso 0.674(13) 1 calc R U P E 1
C42A C 0.8587(7) 0.3328(7) 0.7077(5) 0.081(2) Uani 0.674(13) 1 d D U P E 1
H42A H 0.823039 0.352566 0.723559 0.097 Uiso 0.674(13) 1 calc R U P E 1
C38B C 0.9154(11) 0.2260(10) 0.6812(6) 0.079(2) Uani 0.326(13) 1 d D U P E 2
H38B H 0.926103 0.168054 0.680495 0.095 Uiso 0.326(13) 1 calc R U P E 2
C39B C 0.9127(14) 0.2764(12) 0.6359(7) 0.085(2) Uani 0.326(13) 1 d D U P E 2
H39B H 0.921318 0.253517 0.605421 0.102 Uiso 0.326(13) 1 calc R U P E 2
C40B C 0.8978(12) 0.3557(12) 0.6380(7) 0.088(2) Uani 0.326(13) 1 d D U P E 2
H40B H 0.896083 0.388694 0.607416 0.106 Uiso 0.326(13) 1 calc R U P E 2
C41B C 0.8840(14) 0.3984(10) 0.6800(9) 0.085(2) Uani 0.326(13) 1 d D U P E 2
H41B H 0.873603 0.456680 0.678388 0.103 Uiso 0.326(13) 1 calc R U P E 2
C42B C 0.8870(11) 0.3450(8) 0.7266(7) 0.081(2) Uani 0.326(13) 1 d D U P E 2
H42B H 0.878079 0.369434 0.756567 0.097 Uiso 0.326(13) 1 calc R U P E 2
C43 C 0.9228(6) 0.3856(6) 0.8956(4) 0.0967(19) Uani 1 1 d D U . . .
C44A C 0.9328(9) 0.4104(8) 0.8485(7) 0.103(3) Uani 0.531(9) 1 d D U P F 1
H44A H 0.905949 0.377879 0.814898 0.123 Uiso 0.531(9) 1 calc R U P F 1
C45A C 0.9795(11) 0.4796(9) 0.8464(8) 0.110(3) Uani 0.531(9) 1 d D U P F 1
H45A H 0.984698 0.494696 0.813033 0.132 Uiso 0.531(9) 1 calc R U P F 1
C46A C 1.0194(10) 0.5269(9) 0.8990(8) 0.114(3) Uani 0.531(9) 1 d D U P F 1
H46A H 1.051918 0.574056 0.899190 0.137 Uiso 0.531(9) 1 calc R U P F 1
C47A C 1.0141(12) 0.5098(10) 0.9457(9) 0.114(3) Uani 0.531(9) 1 d D U P F 1
H47A H 1.041220 0.543407 0.978681 0.137 Uiso 0.531(9) 1 calc R U P F 1
C48A C 0.9660(10) 0.4387(9) 0.9454(8) 0.110(3) Uani 0.531(9) 1 d D U P F 1
H48A H 0.961767 0.424999 0.979304 0.132 Uiso 0.531(9) 1 calc R U P F 1
C44B C 0.9788(10) 0.3929(10) 0.8726(6) 0.105(2) Uani 0.469(9) 1 d D U P F 2
H44B H 0.996493 0.342952 0.861514 0.126 Uiso 0.469(9) 1 calc R U P F 2
C45B C 1.0120(12) 0.4681(10) 0.8641(8) 0.111(3) Uani 0.469(9) 1 d D U P F 2
H45B H 1.050729 0.470352 0.848020 0.133 Uiso 0.469(9) 1 calc R U P F 2
C46B C 0.9827(11) 0.5424(10) 0.8816(7) 0.114(3) Uani 0.469(9) 1 d D U P F 2
H46B H 1.003678 0.594553 0.876309 0.136 Uiso 0.469(9) 1 calc R U P F 2
C47B C 0.9303(13) 0.5433(10) 0.9039(9) 0.112(3) Uani 0.469(9) 1 d D U P F 2
H47B H 0.913674 0.594004 0.914769 0.135 Uiso 0.469(9) 1 calc R U P F 2
C48B C 0.8988(11) 0.4652(9) 0.9114(7) 0.107(3) Uani 0.469(9) 1 d D U P F 2
H48B H 0.860169 0.464615 0.927579 0.128 Uiso 0.469(9) 1 calc R U P F 2
C49 C 0.8068(6) 0.3225(6) 0.9372(4) 0.070(2) Uani 1 1 d . . . . .
C50 C 0.7480(10) 0.3892(8) 0.9129(5) 0.120(5) Uani 1 1 d . . . . .
H50 H 0.745598 0.416924 0.880190 0.144 Uiso 1 1 calc R U . . .
C51 C 0.6930(10) 0.4151(10) 0.9364(6) 0.142(6) Uani 1 1 d . . . . .
H51 H 0.650814 0.455926 0.917761 0.170 Uiso 1 1 calc R U . . .
C52 C 0.7024(10) 0.3798(11) 0.9869(7) 0.139(6) Uani 1 1 d . . . . .
H52 H 0.668074 0.398582 1.004058 0.167 Uiso 1 1 calc R U . . .
C53 C 0.7612(10) 0.3171(10) 1.0132(7) 0.129(5) Uani 1 1 d . . . . .
H53 H 0.767914 0.294331 1.048425 0.155 Uiso 1 1 calc R U . . .
C54 C 0.8108(8) 0.2875(7) 0.9872(5) 0.099(3) Uani 1 1 d . . . . .
H54 H 0.848172 0.242295 1.004250 0.119 Uiso 1 1 calc R U . . .
C55 C 0.9557(6) 0.2269(6) 0.9579(4) 0.0840(18) Uani 1 1 d D U . . .
C56A C 0.9361(8) 0.1510(7) 0.9790(5) 0.084(2) Uani 0.61(2) 1 d D U P G 1
H56A H 0.879183 0.132801 0.962987 0.100 Uiso 0.61(2) 1 calc R U P G 1
C57A C 0.9982(8) 0.1022(8) 1.0226(5) 0.092(2) Uani 0.61(2) 1 d D U P G 1
H57A H 0.984271 0.052332 1.036079 0.111 Uiso 0.61(2) 1 calc R U P G 1
C58A C 1.0837(9) 0.1329(10) 1.0453(6) 0.098(3) Uani 0.61(2) 1 d D U P G 1
H58A H 1.126473 0.101410 1.074558 0.117 Uiso 0.61(2) 1 calc R U P G 1
C59A C 1.1069(9) 0.2042(11) 1.0275(7) 0.099(3) Uani 0.61(2) 1 d D U P G 1
H59A H 1.164236 0.221175 1.044232 0.119 Uiso 0.61(2) 1 calc R U P G 1
C60A C 1.0435(8) 0.2540(9) 0.9828(6) 0.096(3) Uani 0.61(2) 1 d D U P G 1
H60A H 1.059012 0.303601 0.969951 0.115 Uiso 0.61(2) 1 calc R U P G 1
C56B C 0.9379(8) 0.1449(8) 0.9727(6) 0.084(2) Uani 0.39(2) 1 d D U P G 2
H56B H 0.887802 0.117587 0.947119 0.101 Uiso 0.39(2) 1 calc R U P G 2
C57B C 0.9915(10) 0.1034(10) 1.0236(8) 0.092(2) Uani 0.39(2) 1 d D U P G 2
H57B H 0.978667 0.049445 1.032613 0.110 Uiso 0.39(2) 1 calc R U P G 2
C58B C 1.0669(13) 0.1476(12) 1.0611(8) 0.097(3) Uani 0.39(2) 1 d D U P G 2
H58B H 1.104023 0.121120 1.095565 0.116 Uiso 0.39(2) 1 calc R U P G 2
C59B C 1.0880(14) 0.2252(12) 1.0500(9) 0.099(3) Uani 0.39(2) 1 d D U P G 2
H59B H 1.138521 0.251061 1.076315 0.119 Uiso 0.39(2) 1 calc R U P G 2
C60B C 1.0331(10) 0.2678(11) 0.9980(8) 0.096(3) Uani 0.39(2) 1 d D U P G 2
H60B H 1.047344 0.321715 0.990004 0.115 Uiso 0.39(2) 1 calc R U P G 2
C61 C 0.3610(8) 0.3198(9) 0.8677(6) 0.116(4) Uani 1 1 d . . . . .
H61A H 0.354965 0.305728 0.902098 0.173 Uiso 1 1 calc R U . . .
H61B H 0.349961 0.270185 0.843572 0.173 Uiso 1 1 calc R U . . .
H61C H 0.320713 0.363746 0.846685 0.173 Uiso 1 1 calc R U . . .
C62 C 0.4603(11) 0.4406(9) 0.9309(8) 0.151(6) Uani 1 1 d . . . . .
H62A H 0.460567 0.417977 0.965752 0.227 Uiso 1 1 calc R U . . .
H62B H 0.408301 0.472304 0.909835 0.227 Uiso 1 1 calc R U . . .
H62C H 0.509072 0.477406 0.940858 0.227 Uiso 1 1 calc R U . . .

loop_
_atom_site_aniso_label
_atom_site_aniso_U_11
_atom_site_aniso_U_22
_atom_site_aniso_U_33
_atom_site_aniso_U_23
_atom_site_aniso_U_13
_atom_site_aniso_U_12
Ru1 0.0505(3) 0.0442(3) 0.0433(3) 0.0024(3) 0.0171(3) 0.0013(3)
S1 0.0570(11) 0.0506(11) 0.0463(11) 0.0067(9) 0.0180(9) 0.0022(8)
S2 0.0733(13) 0.0502(11) 0.0642(14) 0.0090(10) 0.0355(12) 0.0080(9)
S3 0.098(2) 0.113(2) 0.080(2) 0.0113(17) 0.0306(17) 0.0063(17)
P1 0.0524(11) 0.0486(11) 0.0502(12) 0.0037(9) 0.0192(9) 0.0006(8)
P2 0.0774(14) 0.0605(12) 0.0533(13) -0.0045(11) 0.0212(11) -0.0088(11)
O1 0.081(5) 0.093(5) 0.100(6) 0.028(4) 0.011(4) -0.011(4)
O2 0.106(5) 0.078(4) 0.092(5) 0.020(4) 0.059(4) 0.016(4)
O3 0.069(4) 0.104(5) 0.117(6) 0.052(5) 0.038(4) 0.017(4)
O4 0.087(5) 0.135(6) 0.068(5) -0.007(5) 0.023(4) -0.008(5)
O5 0.104(5) 0.108(5) 0.078(5) 0.026(4) 0.044(4) 0.030(4)
N1 0.078(4) 0.057(3) 0.065(3) 0.008(3) 0.021(3) -0.008(3)
N2 0.054(4) 0.043(3) 0.043(4) 0.004(3) 0.014(3) 0.002(3)
N3 0.053(4) 0.053(4) 0.048(4) 0.006(3) 0.013(3) 0.001(3)
N4 0.104(7) 0.087(6) 0.064(6) 0.003(5) 0.002(5) 0.009(5)
N5 0.094(4) 0.078(4) 0.107(5) 0.029(3) 0.062(4) 0.031(3)
N6 0.053(4) 0.058(4) 0.048(4) 0.007(3) 0.023(3) 0.003(3)
N7 0.069(4) 0.057(4) 0.058(4) 0.009(4) 0.030(3) 0.003(3)
N8 0.090(6) 0.064(5) 0.078(5) -0.002(4) 0.045(5) -0.016(4)
C1A 0.116(10) 0.075(7) 0.109(11) 0.003(8) 0.017(9) 0.003(7)
C2A 0.095(5) 0.068(4) 0.085(5) 0.011(5) 0.018(5) -0.003(4)
C3A 0.092(5) 0.063(4) 0.078(4) 0.012(3) 0.019(4) -0.008(3)
C1B 0.125(11) 0.088(10) 0.105(11) 0.033(9) 0.016(9) -0.028(8)
C2B 0.097(6) 0.069(5) 0.081(5) 0.017(4) 0.020(5) -0.010(5)
C3B 0.092(5) 0.062(4) 0.078(4) 0.011(4) 0.019(4) -0.006(4)
C4 0.063(4) 0.054(3) 0.055(4) 0.002(3) 0.030(3) -0.002(3)
C5 0.053(4) 0.053(5) 0.053(5) 0.001(4) 0.016(4) 0.002(3)
C6 0.070(5) 0.055(5) 0.050(5) -0.006(4) 0.012(4) -0.008(4)
C7 0.086(6) 0.058(5) 0.053(5) 0.009(4) 0.024(5) 0.018(4)
C8 0.111(8) 0.077(6) 0.057(6) 0.008(5) 0.020(6) 0.005(6)
C9 0.086(7) 0.094(8) 0.074(7) 0.000(6) 0.006(6) 0.001(6)
C10 0.091(7) 0.060(5) 0.066(6) 0.004(5) 0.017(5) 0.004(5)
C11 0.072(6) 0.076(6) 0.067(6) 0.022(5) 0.034(5) 0.013(5)
C12 0.084(8) 0.133(11) 0.112(10) 0.013(9) -0.014(7) -0.010(7)
C13A 0.145(9) 0.109(8) 0.154(10) 0.021(8) 0.035(9) 0.012(7)
C14A 0.116(6) 0.089(4) 0.131(6) 0.031(5) 0.047(5) 0.033(5)
C15A 0.108(5) 0.082(4) 0.121(6) 0.031(4) 0.054(5) 0.037(4)
C13B 0.137(9) 0.095(6) 0.145(9) 0.019(7) 0.040(8) 0.026(8)
C14B 0.115(6) 0.087(5) 0.129(6) 0.029(5) 0.048(6) 0.036(5)
C15B 0.108(5) 0.084(4) 0.122(6) 0.033(4) 0.054(5) 0.036(4)
C16 0.082(5) 0.059(4) 0.084(5) 0.017(4) 0.051(4) 0.018(3)
C17 0.061(5) 0.061(5) 0.048(5) 0.005(4) 0.020(4) 0.009(4)
C18 0.059(5) 0.059(5) 0.051(5) -0.004(4) 0.028(4) 0.002(4)
C19 0.067(5) 0.078(6) 0.060(6) 0.008(5) 0.032(5) 0.004(4)
C20 0.085(7) 0.080(6) 0.075(7) 0.014(5) 0.040(6) 0.002(5)
C21 0.073(6) 0.074(6) 0.079(7) 0.001(5) 0.044(5) -0.002(5)
C22 0.066(5) 0.063(5) 0.068(6) 0.005(5) 0.033(5) 0.004(4)
C23 0.081(7) 0.092(7) 0.071(7) 0.033(6) 0.026(6) 0.013(6)
C24 0.077(7) 0.109(9) 0.174(14) 0.043(9) 0.049(8) 0.001(6)
C25 0.058(5) 0.066(5) 0.061(6) -0.002(4) 0.030(4) -0.004(4)
C26 0.074(6) 0.068(6) 0.077(7) -0.010(5) 0.028(5) 0.006(4)
C27 0.080(7) 0.105(9) 0.083(8) -0.041(7) 0.011(6) -0.003(6)
C28 0.124(10) 0.079(8) 0.113(11) -0.044(8) 0.041(9) -0.001(7)
C29 0.144(11) 0.056(6) 0.119(11) -0.012(7) 0.052(9) 0.020(6)
C30 0.100(7) 0.066(6) 0.075(7) 0.002(5) 0.033(6) 0.015(5)
C31 0.050(4) 0.052(4) 0.060(5) -0.006(4) 0.021(4) -0.002(3)
C32 0.063(5) 0.097(7) 0.055(6) 0.023(5) 0.013(4) -0.002(5)
C33 0.072(6) 0.108(8) 0.081(7) 0.026(6) 0.026(6) 0.013(6)
C34 0.054(6) 0.094(8) 0.114(9) 0.020(7) 0.012(6) 0.007(5)
C35 0.058(6) 0.109(9) 0.173(13) 0.059(9) 0.034(7) 0.000(6)
C36 0.071(6) 0.078(6) 0.112(9) 0.030(6) 0.028(6) -0.007(5)
C37 0.065(3) 0.078(3) 0.063(3) 0.013(3) 0.019(3) -0.012(3)
C38A 0.074(4) 0.092(4) 0.062(4) 0.009(3) 0.023(3) -0.017(4)
C39A 0.075(4) 0.098(4) 0.064(4) 0.011(4) 0.021(3) -0.015(4)
C40A 0.076(4) 0.100(4) 0.069(4) 0.016(3) 0.013(3) -0.012(4)
C41A 0.072(4) 0.094(4) 0.070(4) 0.020(3) 0.011(3) -0.008(3)
C42A 0.066(4) 0.086(4) 0.071(4) 0.022(3) 0.011(3) -0.010(3)
C38B 0.072(5) 0.094(4) 0.061(4) 0.012(3) 0.022(4) -0.018(4)
C39B 0.077(4) 0.098(4) 0.065(4) 0.014(4) 0.017(4) -0.016(4)
C40B 0.076(4) 0.098(4) 0.069(4) 0.017(4) 0.013(4) -0.012(4)
C41B 0.072(4) 0.091(4) 0.070(4) 0.020(3) 0.010(4) -0.011(4)
C42B 0.069(4) 0.084(4) 0.070(4) 0.020(3) 0.012(4) -0.010(4)
C43 0.116(4) 0.084(3) 0.083(4) -0.012(3) 0.037(3) -0.036(3)
C44A 0.121(5) 0.090(4) 0.092(5) -0.007(4) 0.042(4) -0.042(4)
C45A 0.128(5) 0.094(4) 0.097(5) -0.008(4) 0.041(4) -0.044(4)
C46A 0.134(5) 0.093(4) 0.099(5) -0.009(4) 0.036(4) -0.045(4)
C47A 0.135(5) 0.092(4) 0.097(5) -0.013(4) 0.035(4) -0.045(4)
C48A 0.131(5) 0.089(4) 0.093(5) -0.014(4) 0.035(4) -0.043(4)
C44B 0.122(5) 0.091(4) 0.095(5) -0.011(4) 0.043(4) -0.042(4)
C45B 0.129(5) 0.094(4) 0.098(5) -0.008(4) 0.041(4) -0.044(4)
C46B 0.133(5) 0.093(4) 0.099(5) -0.010(4) 0.037(4) -0.044(4)
C47B 0.132(5) 0.090(4) 0.099(5) -0.013(4) 0.037(4) -0.043(4)
C48B 0.128(5) 0.085(4) 0.095(5) -0.015(4) 0.038(4) -0.039(4)
C49 0.085(6) 0.061(5) 0.051(5) -0.006(4) 0.018(5) 0.001(5)
C50 0.196(14) 0.095(8) 0.062(7) 0.002(6) 0.049(8) 0.051(9)
C51 0.177(14) 0.145(12) 0.071(9) -0.012(9) 0.026(9) 0.088(11)
C52 0.135(12) 0.174(15) 0.093(11) -0.035(10) 0.037(9) 0.041(11)
C53 0.141(12) 0.154(12) 0.118(11) 0.024(10) 0.080(10) 0.044(10)
C54 0.113(8) 0.108(8) 0.095(8) 0.021(7) 0.063(7) 0.038(7)
C55 0.089(3) 0.086(3) 0.059(3) -0.009(3) 0.016(3) 0.009(3)
C56A 0.095(4) 0.087(4) 0.053(4) -0.004(3) 0.019(3) 0.018(3)
C57A 0.101(4) 0.095(4) 0.059(4) -0.005(3) 0.015(3) 0.018(3)
C58A 0.101(4) 0.102(4) 0.063(4) -0.008(4) 0.011(4) 0.018(4)
C59A 0.097(4) 0.104(4) 0.067(4) -0.011(4) 0.010(3) 0.013(4)
C60A 0.094(4) 0.100(4) 0.066(4) -0.009(4) 0.011(4) 0.007(4)
C56B 0.095(4) 0.087(4) 0.054(4) -0.004(3) 0.018(3) 0.017(4)
C57B 0.100(4) 0.095(4) 0.058(4) -0.005(3) 0.015(3) 0.018(4)
C58B 0.100(4) 0.101(4) 0.063(4) -0.009(4) 0.012(4) 0.018(4)
C59B 0.099(4) 0.102(4) 0.066(4) -0.011(4) 0.009(4) 0.013(4)
C60B 0.095(4) 0.098(4) 0.066(4) -0.011(4) 0.009(4) 0.010(4)
C61 0.097(8) 0.139(10) 0.112(10) 0.019(8) 0.048(8) 0.008(7)
C62 0.194(16) 0.129(11) 0.165(15) -0.047(11) 0.111(13) -0.052(11)

loop_
_atom_type_symbol
_atom_type_description
_atom_type_scat_dispersion_real
_atom_type_scat_dispersion_imag
_atom_type_scat_source
C C 0.0033 0.0016 'International Tables Vol C Tables 4.2.6.8 and 6.1.1.4'
H H 0.0000 0.0000 'International Tables Vol C Tables 4.2.6.8 and 6.1.1.4'
N N 0.0061 0.0033 'International Tables Vol C Tables 4.2.6.8 and 6.1.1.4'
O O 0.0106 0.0060 'International Tables Vol C Tables 4.2.6.8 and 6.1.1.4'
P P 0.1023 0.0942 'International Tables Vol C Tables 4.2.6.8 and 6.1.1.4'
S S 0.1246 0.1234 'International Tables Vol C Tables 4.2.6.8 and 6.1.1.4'
Ru Ru -1.2594 0.8363 'International Tables Vol C Tables 4.2.6.8 and 6.1.1.4'

loop_
_geom_angle_atom_site_label_1
_geom_angle_atom_site_label_2
_geom_angle_atom_site_label_3
_geom_angle
_geom_angle_site_symmetry_1
_geom_angle_site_symmetry_3
N2 Ru1 N6 80.9(2) . .
N2 Ru1 P2 163.88(17) . .
N6 Ru1 P2 91.18(18) . .
N2 Ru1 P1 90.77(17) . .
N6 Ru1 P1 164.87(17) . .
P2 Ru1 P1 99.79(8) . .
N2 Ru1 S2 99.39(16) . .
N6 Ru1 S2 66.13(17) . .
P2 Ru1 S2 90.08(8) . .
P1 Ru1 S2 103.20(7) . .
N2 Ru1 S1 65.94(16) . .
N6 Ru1 S1 99.01(17) . .
P2 Ru1 S1 101.85(8) . .
P1 Ru1 S1 88.97(7) . .
S2 Ru1 S1 161.37(8) . .
C4 S1 Ru1 82.2(3) . .
C16 S2 Ru1 82.7(3) . .
O5 S3 C61 107.5(6) . .
O5 S3 C62 104.9(6) . .
C61 S3 C62 94.8(7) . .
C31 P1 C25 101.7(4) . .
C31 P1 C37 100.1(4) . .
C25 P1 C37 97.2(4) . .
C31 P1 Ru1 120.3(3) . .
C25 P1 Ru1 112.2(3) . .
C37 P1 Ru1 121.3(3) . .
C55 P2 C43 103.5(5) . .
C55 P2 C49 100.2(4) . .
C43 P2 C49 99.9(5) . .
C55 P2 Ru1 118.1(3) . .
C43 P2 Ru1 119.3(3) . .
C49 P2 Ru1 112.7(3) . .
C10 O1 H1A 109.5 . .
C11 O2 H2 109.5 . .
C22 O3 H3 109.5 . .
C23 O4 H4 109.5 . .
C4 N1 C3A 122.9(8) . .
C4 N1 C3B 122.8(9) . .
C4 N1 H1 118.5 . .
C3A N1 H1 118.5 . .
C4 N2 N3 116.8(6) . .
C4 N2 Ru1 102.3(5) . .
N3 N2 Ru1 140.0(4) . .
C5 N3 N2 113.3(6) . .
C8 N4 C9 118.7(9) . .
C16 N5 C15A 122.2(9) . .
C16 N5 C15B 122.1(9) . .
C16 N5 H5A 118.9 . .
C15A N5 H5A 118.9 . .
C16 N6 N7 116.1(6) . .
C16 N6 Ru1 100.9(5) . .
N7 N6 Ru1 141.2(5) . .
C17 N7 N6 115.6(7) . .
C21 N8 C20 118.9(8) . .
C2A C1A H1A1 120.0 . .
C2A C1A H1A2 120.0 . .
H1A1 C1A H1A2 120.0 . .
C1A C2A C3A 126.9(17) . .
C1A C2A H2A 116.6 . .
C3A C2A H2A 116.6 . .
C2A C3A N1 119(3) . .
C2A C3A H3A1 107.5 . .
N1 C3A H3A1 107.5 . .
C2A C3A H3A2 107.5 . .
N1 C3A H3A2 107.5 . .
H3A1 C3A H3A2 107.0 . .
C2B C1B H1B1 120.0 . .
C2B C1B H1B2 120.0 . .
H1B1 C1B H1B2 120.0 . .
C1B C2B C3B 126.8(18) . .
C1B C2B H2B 116.6 . .
C3B C2B H2B 116.6 . .
C2B C3B N1 119(3) . .
C2B C3B H3B1 107.6 . .
N1 C3B H3B1 107.6 . .
C2B C3B H3B2 107.6 . .
N1 C3B H3B2 107.6 . .
H3B1 C3B H3B2 107.0 . .
N1 C4 N2 126.1(8) . .
N1 C4 S1 124.5(6) . .
N2 C4 S1 109.4(6) . .
N3 C5 C6 123.9(7) . .
N3 C5 H5 118.1 . .
C6 C5 H5 118.1 . .
C10 C6 C7 117.5(8) . .
C10 C6 C5 121.7(8) . .
C7 C6 C5 120.7(8) . .
C8 C7 C6 117.8(9) . .
C8 C7 C11 121.9(9) . .
C6 C7 C11 120.1(7) . .
N4 C8 C7 125.2(10) . .
N4 C8 H8 117.4 . .
C7 C8 H8 117.4 . .
N4 C9 C10 120.0(10) . .
N4 C9 C12 118.3(10) . .
C10 C9 C12 121.7(11) . .
O1 C10 C9 116.7(10) . .
O1 C10 C6 122.6(8) . .
C9 C10 C6 120.6(10) . .
O2 C11 C7 113.8(8) . .
O2 C11 H11A 108.8 . .
C7 C11 H11A 108.8 . .
O2 C11 H11B 108.8 . .
C7 C11 H11B 108.8 . .
H11A C11 H11B 107.7 . .
C9 C12 H12A 109.5 . .
C9 C12 H12B 109.5 . .
H12A C12 H12B 109.5 . .
C9 C12 H12C 109.5 . .
H12A C12 H12C 109.5 . .
H12B C12 H12C 109.5 . .
C14A C13A H13A 120.0 . .
C14A C13A H13B 120.0 . .
H13A C13A H13B 120.0 . .
C13A C14A C15A 150(2) . .
C13A C14A H14A 105.2 . .
C15A C14A H14A 105.2 . .
N5 C15A C14A 106.8(11) . .
N5 C15A H15A 110.4 . .
C14A C15A H15A 110.4 . .
N5 C15A H15B 110.4 . .
C14A C15A H15B 110.4 . .
H15A C15A H15B 108.6 . .
C14B C13B H13C 120.0 . .
C14B C13B H13D 120.0 . .
H13C C13B H13D 120.0 . .
C13B C14B C15B 150(2) . .
C13B C14B H14B 104.8 . .
C15B C14B H14B 104.8 . .
N5 C15B C14B 106.7(12) . .
N5 C15B H15C 110.4 . .
C14B C15B H15C 110.4 . .
N5 C15B H15D 110.4 . .
C14B C15B H15D 110.4 . .
H15C C15B H15D 108.6 . .
N5 C16 N6 124.0(8) . .
N5 C16 S2 126.1(7) . .
N6 C16 S2 109.8(6) . .
N7 C17 C18 121.7(8) . .
N7 C17 H17 119.1 . .
C18 C17 H17 119.1 . .
C19 C18 C22 116.9(7) . .
C19 C18 C17 121.3(7) . .
C22 C18 C17 121.6(7) . .
C20 C19 C18 119.5(8) . .
C20 C19 C23 118.6(8) . .
C18 C19 C23 121.9(8) . .
N8 C20 C19 122.9(9) . .
N8 C20 H20 118.6 . .
C19 C20 H20 118.6 . .
N8 C21 C22 121.1(9) . .
N8 C21 C24 116.8(9) . .
C22 C21 C24 122.0(9) . .
O3 C22 C18 121.4(7) . .
O3 C22 C21 118.0(8) . .
C18 C22 C21 120.6(8) . .
O4 C23 C19 113.5(9) . .
O4 C23 H23A 108.9 . .
C19 C23 H23A 108.9 . .
O4 C23 H23B 108.9 . .
C19 C23 H23B 108.9 . .
H23A C23 H23B 107.7 . .
C21 C24 H24A 109.5 . .
C21 C24 H24B 109.5 . .
H24A C24 H24B 109.5 . .
C21 C24 H24C 109.5 . .
H24A C24 H24C 109.5 . .
H24B C24 H24C 109.5 . .
C30 C25 C26 116.6(8) . .
C30 C25 P1 124.3(7) . .
C26 C25 P1 119.0(7) . .
C27 C26 C25 121.5(10) . .
C27 C26 H26 119.3 . .
C25 C26 H26 119.3 . .
C28 C27 C26 120.4(11) . .
C28 C27 H27 119.8 . .
C26 C27 H27 119.8 . .
C27 C28 C29 120.5(10) . .
C27 C28 H28 119.8 . .
C29 C28 H28 119.8 . .
C28 C29 C30 119.9(11) . .
C28 C29 H29 120.0 . .
C30 C29 H29 120.0 . .
C25 C30 C29 121.1(10) . .
C25 C30 H30 119.5 . .
C29 C30 H30 119.5 . .
C36 C31 C32 115.9(8) . .
C36 C31 P1 123.6(7) . .
C32 C31 P1 120.5(6) . .
C33 C32 C31 121.9(9) . .
C33 C32 H32 119.1 . .
C31 C32 H32 119.1 . .
C32 C33 C34 120.1(10) . .
C32 C33 H33 120.0 . .
C34 C33 H33 120.0 . .
C35 C34 C33 119.5(10) . .
C35 C34 H34 120.2 . .
C33 C34 H34 120.2 . .
C34 C35 C36 120.4(10) . .
C34 C35 H35 119.8 . .
C36 C35 H35 119.8 . .
C31 C36 C35 122.1(10) . .
C31 C36 H36 118.9 . .
C35 C36 H36 118.9 . .
C42B C37 C38B 115.8(10) . .
C42A C37 C38A 116.0(10) . .
C42A C37 P1 124.9(8) . .
C42B C37 P1 121.7(9) . .
C38B C37 P1 121.8(8) . .
C38A C37 P1 118.9(7) . .
C39A C38A C37 122.8(11) . .
C39A C38A H38A 118.6 . .
C37 C38A H38A 118.6 . .
C40A C39A C38A 117.0(13) . .
C40A C39A H39A 121.5 . .
C38A C39A H39A 121.5 . .
C39A C40A C41A 128.2(12) . .
C39A C40A H40A 115.9 . .
C41A C40A H40A 115.9 . .
C40A C41A C42A 114.1(11) . .
C40A C41A H41A 122.9 . .
C42A C41A H41A 122.9 . .
C37 C42A C41A 121.9(12) . .
C37 C42A H42A 119.1 . .
C41A C42A H42A 119.1 . .
C39B C38B C37 123.2(12) . .
C39B C38B H38B 118.4 . .
C37 C38B H38B 118.4 . .
C40B C39B C38B 116.9(14) . .
C40B C39B H39B 121.6 . .
C38B C39B H39B 121.6 . .
C39B C40B C41B 128.1(13) . .
C39B C40B H40B 115.9 . .
C41B C40B H40B 116.0 . .
C40B C41B C42B 114.2(12) . .
C40B C41B H41B 122.9 . .
C42B C41B H41B 122.9 . .
C37 C42B C41B 121.7(12) . .
C37 C42B H42B 119.1 . .
C41B C42B H42B 119.1 . .
C44A C43 C48A 114.1(11) . .
C44B C43 C48B 114.0(12) . .
C44B C43 P2 124.1(9) . .
C44A C43 P2 123.5(9) . .
C48A C43 P2 122.0(9) . .
C48B C43 P2 121.6(9) . .
C43 C44A C45A 125.0(14) . .
C43 C44A H44A 117.5 . .
C45A C44A H44A 117.5 . .
C44A C45A C46A 115.1(14) . .
C44A C45A H45A 122.4 . .
C46A C45A H45A 122.4 . .
C47A C46A C45A 125.3(14) . .
C47A C46A H46A 117.4 . .
C45A C46A H46A 117.4 . .
C46A C47A C48A 117.2(17) . .
C46A C47A H47A 121.4 . .
C48A C47A H47A 121.4 . .
C47A C48A C43 123.3(16) . .
C47A C48A H48A 118.4 . .
C43 C48A H48A 118.4 . .
C43 C44B C45B 125.2(14) . .
C43 C44B H44B 117.4 . .
C45B C44B H44B 117.4 . .
C44B C45B C46B 115.1(14) . .
C44B C45B H45B 122.5 . .
C46B C45B H45B 122.5 . .
C47B C46B C45B 125.3(14) . .
C47B C46B H46B 117.4 . .
C45B C46B H46B 117.4 . .
C46B C47B C48B 117.1(17) . .
C46B C47B H47B 121.5 . .
C48B C47B H47B 121.5 . .
C47B C48B C43 123.4(16) . .
C47B C48B H48B 118.3 . .
C43 C48B H48B 118.3 . .
C54 C49 C50 116.3(10) . .
C54 C49 P2 124.5(7) . .
C50 C49 P2 119.1(8) . .
C51 C50 C49 121.8(12) . .
C51 C50 H50 119.1 . .
C49 C50 H50 119.1 . .
C52 C51 C50 118.6(12) . .
C52 C51 H51 120.7 . .
C50 C51 H51 120.7 . .
C51 C52 C53 121.2(14) . .
C51 C52 H52 119.4 . .
C53 C52 H52 119.4 . .
C52 C53 C54 119.5(14) . .
C52 C53 H53 120.2 . .
C54 C53 H53 120.2 . .
C49 C54 C53 122.2(11) . .
C49 C54 H54 118.9 . .
C53 C54 H54 118.9 . .
C56A C55 C60A 117.9(10) . .
C56B C55 C60B 117.4(10) . .
C56A C55 P2 119.7(8) . .
C56B C55 P2 119.0(8) . .
C60A C55 P2 122.3(9) . .
C60B C55 P2 122.0(9) . .
C57A C56A C55 122.9(11) . .
C57A C56A H56A 118.5 . .
C55 C56A H56A 118.5 . .
C56A C57A C58A 116.1(12) . .
C56A C57A H57A 121.9 . .
C58A C57A H57A 121.9 . .
C59A C58A C57A 124.2(13) . .
C59A C58A H58A 117.9 . .
C57A C58A H58A 117.9 . .
C58A C59A C60A 119.7(14) . .
C58A C59A H59A 120.1 . .
C60A C59A H59A 120.1 . .
C59A C60A C55 119.1(13) . .
C59A C60A H60A 120.4 . .
C55 C60A H60A 120.4 . .
C57B C56B C55 123.2(11) . .
C57B C56B H56B 118.4 . .
C55 C56B H56B 118.4 . .
C56B C57B C58B 116.2(12) . .
C56B C57B H57B 121.9 . .
C58B C57B H57B 121.9 . .
C59B C58B C57B 124.0(13) . .
C59B C58B H58B 118.0 . .
C57B C58B H58B 118.0 . .
C58B C59B C60B 119.8(14) . .
C58B C59B H59B 120.1 . .
C60B C59B H59B 120.1 . .
C59B C60B C55 119.4(13) . .
C59B C60B H60B 120.3 . .
C55 C60B H60B 120.3 . .
S3 C61 H61A 109.5 . .
S3 C61 H61B 109.5 . .
H61A C61 H61B 109.5 . .
S3 C61 H61C 109.5 . .
H61A C61 H61C 109.5 . .
H61B C61 H61C 109.5 . .
S3 C62 H62A 109.5 . .
S3 C62 H62B 109.5 . .
H62A C62 H62B 109.5 . .
S3 C62 H62C 109.5 . .
H62A C62 H62C 109.5 . .
H62B C62 H62C 109.5 . .

loop_
_geom_bond_atom_site_label_1
_geom_bond_atom_site_label_2
_geom_bond_distance
_geom_bond_site_symmetry_2
Ru1 N2 2.168(6) .
Ru1 N6 2.178(6) .
Ru1 P2 2.309(2) .
Ru1 P1 2.311(2) .
Ru1 S2 2.416(2) .
Ru1 S1 2.4224(19) .
S1 C4 1.727(8) .
S2 C16 1.707(9) .
S3 O5 1.495(7) .
S3 C61 1.751(12) .
S3 C62 1.771(14) .
P1 C31 1.838(8) .
P1 C25 1.844(9) .
P1 C37 1.861(9) .
P2 C55 1.818(10) .
P2 C43 1.846(10) .
P2 C49 1.862(10) .
O1 C10 1.344(11) .
O1 H1A 0.8200 .
O2 C11 1.393(10) .
O2 H2 0.8200 .
O3 C22 1.358(10) .
O3 H3 0.8200 .
O4 C23 1.351(12) .
O4 H4 0.8200 .
N1 C4 1.330(10) .
N1 C3A 1.445(12) .
N1 C3B 1.447(12) .
N1 H1 0.8600 .
N2 C4 1.333(9) .
N2 N3 1.366(8) .
N3 C5 1.300(9) .
N4 C8 1.333(14) .
N4 C9 1.365(15) .
N5 C16 1.323(11) .
N5 C15A 1.460(13) .
N5 C15B 1.461(13) .
N5 H5A 0.8600 .
N6 C16 1.357(10) .
N6 N7 1.370(9) .
N7 C17 1.280(10) .
N8 C21 1.318(12) .
N8 C20 1.355(12) .
C1A C2A 1.36(2) .
C1A H1A1 0.9300 .
C1A H1A2 0.9300 .
C2A C3A 1.38(5) .
C2A H2A 0.9300 .
C3A H3A1 0.9700 .
C3A H3A2 0.9700 .
C1B C2B 1.35(2) .
C1B H1B1 0.9300 .
C1B H1B2 0.9300 .
C2B C3B 1.39(5) .
C2B H2B 0.9300 .
C3B H3B1 0.9700 .
C3B H3B2 0.9700 .
C5 C6 1.442(11) .
C5 H5 0.9300 .
C6 C10 1.408(13) .
C6 C7 1.417(12) .
C7 C8 1.373(13) .
C7 C11 1.523(13) .
C8 H8 0.9300 .
C9 C10 1.406(14) .
C9 C12 1.518(16) .
C11 H11A 0.9700 .
C11 H11B 0.9700 .
C12 H12A 0.9600 .
C12 H12B 0.9600 .
C12 H12C 0.9600 .
C13A C14A 1.28(2) .
C13A H13A 0.9300 .
C13A H13B 0.9300 .
C14A C15A 1.49(2) .
C14A H14A 0.9300 .
C15A H15A 0.9700 .
C15A H15B 0.9700 .
C13B C14B 1.28(2) .
C13B H13C 0.9300 .
C13B H13D 0.9300 .
C14B C15B 1.48(2) .
C14B H14B 0.9300 .
C15B H15C 0.9700 .
C15B H15D 0.9700 .
C17 C18 1.465(11) .
C17 H17 0.9300 .
C18 C19 1.387(11) .
C18 C22 1.397(11) .
C19 C20 1.376(12) .
C19 C23 1.520(13) .
C20 H20 0.9300 .
C21 C22 1.402(12) .
C21 C24 1.502(14) .
C23 H23A 0.9700 .
C23 H23B 0.9700 .
C24 H24A 0.9600 .
C24 H24B 0.9600 .
C24 H24C 0.9600 .
C25 C30 1.379(12) .
C25 C26 1.392(13) .
C26 C27 1.381(13) .
C26 H26 0.9300 .
C27 C28 1.341(16) .
C27 H27 0.9300 .
C28 C29 1.352(17) .
C28 H28 0.9300 .
C29 C30 1.401(14) .
C29 H29 0.9300 .
C30 H30 0.9300 .
C31 C36 1.363(12) .
C31 C32 1.393(12) .
C32 C33 1.359(13) .
C32 H32 0.9300 .
C33 C34 1.361(14) .
C33 H33 0.9300 .
C34 C35 1.343(15) .
C34 H34 0.9300 .
C35 C36 1.373(14) .
C35 H35 0.9300 .
C36 H36 0.9300 .
C37 C42A 1.368(14) .
C37 C42B 1.388(15) .
C37 C38B 1.407(14) .
C37 C38A 1.427(14) .
C38A C39A 1.383(15) .
C38A H38A 0.9300 .
C39A C40A 1.279(16) .
C39A H39A 0.9300 .
C40A C41A 1.374(17) .
C40A H40A 0.9300 .
C41A C42A 1.452(15) .
C41A H41A 0.9300 .
C42A H42A 0.9300 .
C38B C39B 1.390(15) .
C38B H38B 0.9300 .
C39B C40B 1.279(17) .
C39B H39B 0.9300 .
C40B C41B 1.375(17) .
C40B H40B 0.9300 .
C41B C42B 1.444(15) .
C41B H41B 0.9300 .
C42B H42B 0.9300 .
C43 C44B 1.344(16) .
C43 C44A 1.351(16) .
C43 C48A 1.429(17) .
C43 C48B 1.432(17) .
C44A C45A 1.370(16) .
C44A H44A 0.9300 .
C45A C46A 1.423(19) .
C45A H45A 0.9300 .
C46A C47A 1.27(2) .
C46A H46A 0.9300 .
C47A C48A 1.391(19) .
C47A H47A 0.9300 .
C48A H48A 0.9300 .
C44B C45B 1.373(16) .
C44B H44B 0.9300 .
C45B C46B 1.422(19) .
C45B H45B 0.9300 .
C46B C47B 1.27(2) .
C46B H46B 0.9300 .
C47B C48B 1.390(19) .
C47B H47B 0.9300 .
C48B H48B 0.9300 .
C49 C54 1.369(14) .
C49 C50 1.400(15) .
C50 C51 1.394(18) .
C50 H50 0.9300 .
C51 C52 1.35(2) .
C51 H51 0.9300 .
C52 C53 1.362(19) .
C52 H52 0.9300 .
C53 C54 1.378(15) .
C53 H53 0.9300 .
C54 H54 0.9300 .
C55 C56A 1.411(14) .
C55 C56B 1.415(14) .
C55 C60A 1.430(15) .
C55 C60B 1.432(16) .
C56A C57A 1.390(13) .
C56A H56A 0.9300 .
C57A C58A 1.414(17) .
C57A H57A 0.9300 .
C58A C59A 1.338(18) .
C58A H58A 0.9300 .
C59A C60A 1.420(17) .
C59A H59A 0.9300 .
C60A H60A 0.9300 .
C56B C57B 1.386(13) .
C56B H56B 0.9300 .
C57B C58B 1.415(17) .
C57B H57B 0.9300 .
C58B C59B 1.339(18) .
C58B H58B 0.9300 .
C59B C60B 1.418(17) .
C59B H59B 0.9300 .
C60B H60B 0.9300 .
C61 H61A 0.9600 .
C61 H61B 0.9600 .
C61 H61C 0.9600 .
C62 H62A 0.9600 .
C62 H62B 0.9600 .
C62 H62C 0.9600 .

loop_
_geom_hbond_atom_site_label_D
_geom_hbond_atom_site_label_H
_geom_hbond_atom_site_label_A
_geom_hbond_distance_DH
_geom_hbond_distance_HA
_geom_hbond_distance_DA
_geom_hbond_angle_DHA
_geom_hbond_site_symmetry_A
O1 H1A N3 0.82 2.00 2.706(9) 144.0 .
O2 H2 N8 0.82 2.02 2.811(9) 162.8 2_656
O3 H3 N7 0.82 1.88 2.609(9) 147.5 .
O4 H4 O2 0.82 2.23 2.844(10) 132.0 4_566
N1 H1 O5 0.86 2.15 2.908(10) 146.2 2_646
N5 H5A O5 0.86 2.23 2.920(10) 136.7 .
C5 H5 S2 0.93 2.70 3.407(8) 133.4 .
C14B H14B O5 0.93 2.35 3.20(3) 152.4 .
C15B H15D S2 0.97 2.64 3.128(15) 111.5 .
C17 H17 S1 0.93 2.79 3.482(8) 132.2 .
C32 H32 S1 0.93 2.86 3.675(9) 146.5 .
C42A H42A S2 0.93 2.44 3.321(13) 157.6 .
C42B H42B S2 0.93 2.84 3.423(15) 122.2 .
C56A H56A S1 0.93 2.84 3.390(11) 118.9 .
C56B H56B S1 0.93 2.44 3.253(15) 146.1 .
C61 H61A N4 0.96 2.49 3.356(16) 150.0 4_566
C61 H61B O3 0.96 2.56 3.250(16) 129.4 .

loop_
_geom_torsion_atom_site_label_1
_geom_torsion_atom_site_label_2
_geom_torsion_atom_site_label_3
_geom_torsion_atom_site_label_4
_geom_torsion
_geom_torsion_site_symmetry_1
_geom_torsion_site_symmetry_2
_geom_torsion_site_symmetry_3
_geom_torsion_site_symmetry_4
C4 N2 N3 C5 -165.4(7) . . . .
Ru1 N2 N3 C5 27.3(10) . . . .
C16 N6 N7 C17 -170.1(8) . . . .
Ru1 N6 N7 C17 28.6(11) . . . .
C1A C2A C3A N1 -128.8(19) . . . .
C4 N1 C3A C2A -85(2) . . . .
C1B C2B C3B N1 123(2) . . . .
C4 N1 C3B C2B 94.3(18) . . . .
C3A N1 C4 N2 178(2) . . . .
C3B N1 C4 N2 175(3) . . . .
C3A N1 C4 S1 -3(3) . . . .
C3B N1 C4 S1 -5(3) . . . .
N3 N2 C4 N1 4.3(11) . . . .
Ru1 N2 C4 N1 176.0(7) . . . .
N3 N2 C4 S1 -175.1(5) . . . .
Ru1 N2 C4 S1 -3.4(6) . . . .
Ru1 S1 C4 N1 -176.4(7) . . . .
Ru1 S1 C4 N2 3.0(5) . . . .
N2 N3 C5 C6 -176.6(7) . . . .
N3 C5 C6 C10 14.8(13) . . . .
N3 C5 C6 C7 -169.1(8) . . . .
C10 C6 C7 C8 -1.2(13) . . . .
C5 C6 C7 C8 -177.5(8) . . . .
C10 C6 C7 C11 174.0(8) . . . .
C5 C6 C7 C11 -2.3(13) . . . .
C9 N4 C8 C7 -2.0(17) . . . .
C6 C7 C8 N4 3.8(16) . . . .
C11 C7 C8 N4 -171.3(10) . . . .
C8 N4 C9 C10 -2.4(17) . . . .
C8 N4 C9 C12 178.7(11) . . . .
N4 C9 C10 O1 -176.6(10) . . . .
C12 C9 C10 O1 2.2(17) . . . .
N4 C9 C10 C6 4.8(17) . . . .
C12 C9 C10 C6 -176.4(11) . . . .
C7 C6 C10 O1 178.6(9) . . . .
C5 C6 C10 O1 -5.1(15) . . . .
C7 C6 C10 C9 -2.9(14) . . . .
C5 C6 C10 C9 173.4(9) . . . .
C8 C7 C11 O2 1.6(13) . . . .
C6 C7 C11 O2 -173.4(8) . . . .
C16 N5 C15A C14A -81.4(17) . . . .
C13A C14A C15A N5 103(4) . . . .
C16 N5 C15B C14B -116.3(18) . . . .
C13B C14B C15B N5 141(6) . . . .
C15A N5 C16 N6 178.4(11) . . . .
C15B N5 C16 N6 -169.4(12) . . . .
C15A N5 C16 S2 3.3(16) . . . .
C15B N5 C16 S2 15.4(17) . . . .
N7 N6 C16 N5 10.1(13) . . . .
Ru1 N6 C16 N5 178.2(9) . . . .
N7 N6 C16 S2 -174.1(6) . . . .
Ru1 N6 C16 S2 -5.9(7) . . . .
Ru1 S2 C16 N5 -179.0(10) . . . .
Ru1 S2 C16 N6 5.3(6) . . . .
N6 N7 C17 C18 -174.4(7) . . . .
N7 C17 C18 C19 179.6(8) . . . .
N7 C17 C18 C22 3.8(12) . . . .
C22 C18 C19 C20 -1.4(12) . . . .
C17 C18 C19 C20 -177.5(8) . . . .
C22 C18 C19 C23 -179.1(9) . . . .
C17 C18 C19 C23 4.9(13) . . . .
C21 N8 C20 C19 0.0(14) . . . .
C18 C19 C20 N8 1.0(15) . . . .
C23 C19 C20 N8 178.7(9) . . . .
C20 N8 C21 C22 -0.5(14) . . . .
C20 N8 C21 C24 177.8(10) . . . .
C19 C18 C22 O3 -179.9(8) . . . .
C17 C18 C22 O3 -3.9(13) . . . .
C19 C18 C22 C21 0.9(12) . . . .
C17 C18 C22 C21 177.0(8) . . . .
N8 C21 C22 O3 -179.2(9) . . . .
C24 C21 C22 O3 2.6(15) . . . .
N8 C21 C22 C18 0.0(14) . . . .
C24 C21 C22 C18 -178.2(10) . . . .
C20 C19 C23 O4 -106.1(10) . . . .
C18 C19 C23 O4 71.5(12) . . . .
C31 P1 C25 C30 32.8(9) . . . .
C37 P1 C25 C30 134.7(8) . . . .
Ru1 P1 C25 C30 -97.1(8) . . . .
C31 P1 C25 C26 -149.8(7) . . . .
C37 P1 C25 C26 -47.8(7) . . . .
Ru1 P1 C25 C26 80.3(7) . . . .
C30 C25 C26 C27 -0.9(14) . . . .
P1 C25 C26 C27 -178.5(8) . . . .
C25 C26 C27 C28 0.6(17) . . . .
C26 C27 C28 C29 0(2) . . . .
C27 C28 C29 C30 -1(2) . . . .
C26 C25 C30 C29 0.2(14) . . . .
P1 C25 C30 C29 177.7(9) . . . .
C28 C29 C30 C25 0.6(19) . . . .
C25 P1 C31 C36 107.1(9) . . . .
C37 P1 C31 C36 7.5(9) . . . .
Ru1 P1 C31 C36 -128.3(8) . . . .
C25 P1 C31 C32 -73.5(8) . . . .
C37 P1 C31 C32 -173.2(8) . . . .
Ru1 P1 C31 C32 51.1(8) . . . .
C36 C31 C32 C33 -3.0(15) . . . .
P1 C31 C32 C33 177.6(8) . . . .
C31 C32 C33 C34 0.8(17) . . . .
C32 C33 C34 C35 1.9(19) . . . .
C33 C34 C35 C36 -2(2) . . . .
C32 C31 C36 C35 2.6(17) . . . .
P1 C31 C36 C35 -178.1(10) . . . .
C34 C35 C36 C31 0(2) . . . .
C31 P1 C37 C42A -129.5(6) . . . .
C25 P1 C37 C42A 127.2(6) . . . .
Ru1 P1 C37 C42A 5.7(7) . . . .
C31 P1 C37 C42B -102.1(9) . . . .
C25 P1 C37 C42B 154.5(9) . . . .
Ru1 P1 C37 C42B 33.1(9) . . . .
C31 P1 C37 C38B 87.7(9) . . . .
C25 P1 C37 C38B -15.7(9) . . . .
Ru1 P1 C37 C38B -137.2(9) . . . .
C31 P1 C37 C38A 55.9(6) . . . .
C25 P1 C37 C38A -47.5(6) . . . .
Ru1 P1 C37 C38A -169.0(5) . . . .
C42A C37 C38A C39A 0.03(17) . . . .
P1 C37 C38A C39A 175.2(5) . . . .
C37 C38A C39A C40A 0.05(19) . . . .
C38A C39A C40A C41A -0.1(5) . . . .
C39A C40A C41A C42A 0.1(6) . . . .
C38A C37 C42A C41A 0.0(4) . . . .
P1 C37 C42A C41A -174.8(6) . . . .
C40A C41A C42A C37 0.0(5) . . . .
C42B C37 C38B C39B 0.02(18) . . . .
P1 C37 C38B C39B 170.8(7) . . . .
C37 C38B C39B C40B -0.03(19) . . . .
C38B C39B C40B C41B 0.1(5) . . . .
C39B C40B C41B C42B -0.1(6) . . . .
C38B C37 C42B C41B -0.1(4) . . . .
P1 C37 C42B C41B -170.8(7) . . . .
C40B C41B C42B C37 0.1(5) . . . .
C55 P2 C43 C44B 75.3(9) . . . .
C49 P2 C43 C44B 178.5(8) . . . .
Ru1 P2 C43 C44B -58.4(9) . . . .
C55 P2 C43 C44A 117.7(8) . . . .
C49 P2 C43 C44A -139.1(8) . . . .
Ru1 P2 C43 C44A -16.0(9) . . . .
C55 P2 C43 C48A -54.0(8) . . . .
C49 P2 C43 C48A 49.1(8) . . . .
Ru1 P2 C43 C48A 172.3(7) . . . .
C55 P2 C43 C48B -112.0(8) . . . .
C49 P2 C43 C48B -8.9(9) . . . .
Ru1 P2 C43 C48B 114.3(8) . . . .
C48A C43 C44A C45A -0.01(18) . . . .
P2 C43 C44A C45A -172.3(8) . . . .
C43 C44A C45A C46A 0.17(18) . . . .
C44A C45A C46A C47A -0.5(5) . . . .
C45A C46A C47A C48A 0.6(6) . . . .
C46A C47A C48A C43 -0.4(6) . . . .
C44A C43 C48A C47A 0.1(4) . . . .
P2 C43 C48A C47A 172.6(8) . . . .
C48B C43 C44B C45B 0.00(18) . . . .
P2 C43 C44B C45B 173.2(7) . . . .
C43 C44B C45B C46B -0.10(19) . . . .
C44B C45B C46B C47B 0.3(5) . . . .
C45B C46B C47B C48B -0.4(6) . . . .
C46B C47B C48B C43 0.2(6) . . . .
C44B C43 C48B C47B -0.1(4) . . . .
P2 C43 C48B C47B -173.4(8) . . . .
C55 P2 C49 C54 -19.6(10) . . . .
C43 P2 C49 C54 -125.5(10) . . . .
Ru1 P2 C49 C54 106.9(9) . . . .
C55 P2 C49 C50 162.6(10) . . . .
C43 P2 C49 C50 56.8(10) . . . .
Ru1 P2 C49 C50 -70.9(10) . . . .
C54 C49 C50 C51 -3.7(19) . . . .
P2 C49 C50 C51 174.2(11) . . . .
C49 C50 C51 C52 6(2) . . . .
C50 C51 C52 C53 -3(3) . . . .
C51 C52 C53 C54 -2(3) . . . .
C50 C49 C54 C53 -1.3(19) . . . .
P2 C49 C54 C53 -179.1(11) . . . .
C52 C53 C54 C49 4(2) . . . .
C43 P2 C55 C56A 171.0(7) . . . .
C49 P2 C55 C56A 68.1(7) . . . .
Ru1 P2 C55 C56A -54.7(7) . . . .
C43 P2 C55 C56B -179.7(10) . . . .
C49 P2 C55 C56B 77.4(10) . . . .
Ru1 P2 C55 C56B -45.4(10) . . . .
C43 P2 C55 C60A -10.9(8) . . . .
C49 P2 C55 C60A -113.8(8) . . . .
Ru1 P2 C55 C60A 123.5(7) . . . .
C43 P2 C55 C60B 14.9(12) . . . .
C49 P2 C55 C60B -88.0(11) . . . .
Ru1 P2 C55 C60B 149.3(11) . . . .
C60A C55 C56A C57A 0.09(17) . . . .
P2 C55 C56A C57A 178.3(6) . . . .
C55 C56A C57A C58A -0.01(17) . . . .
C56A C57A C58A C59A 0.1(4) . . . .
C57A C58A C59A C60A -0.2(6) . . . .
C58A C59A C60A C55 0.3(5) . . . .
C56A C55 C60A C59A -0.2(4) . . . .
P2 C55 C60A C59A -178.4(7) . . . .
C60B C55 C56B C57B -0.05(17) . . . .
P2 C55 C56B C57B -166.1(8) . . . .
C55 C56B C57B C58B -0.02(17) . . . .
C56B C57B C58B C59B 0.0(4) . . . .
C57B C58B C59B C60B 0.1(6) . . . .
C58B C59B C60B C55 -0.1(5) . . . .
C56B C55 C60B C59B 0.1(4) . . . .
P2 C55 C60B C59B 165.7(9) . . . .
